data_4344378
loop_
_publ_author_name
'Jesih, A.'
'Lutar, K.'
'Leban, I.'
'Zemva, B.'

_publ_section_title
;
 Synthesis and crystal structure of ((Xe2 F11)(+))2 (Ni F6)(2-)
;
_journal_name_full 'Inorganic Chemistry'
_journal_page_first 2911
_journal_page_last 2914
_journal_volume 28
_journal_year 1989
_chemical_formula_sum 'F28 Ni Xe4'
_chemical_name_systematic '(Xe2 F11)2 (Ni F6)'
_space_group_crystal_system monoclinic
_space_group_IT_number 15
_space_group_name_Hall '-I 2ya'
_space_group_name_H-M_alt 'I 1 2/a 1'
_cell_angle_alpha 90
_cell_angle_beta 102.83
_cell_angle_gamma 90
_cell_formula_units_Z 4
_cell_length_a 17.477
_cell_length_b 5.384
_cell_length_c 21.3
_cell_volume 1954.209
_citation_journal_id_ASTM INOCAJ
_cod_data_source_file Jesih_INOCAJ_1989_995.cif
_cod_data_source_block F28Ni1Xe4
_cod_original_cell_volume 1954.208
_cod_original_formula_sum 'F28 Ni1 Xe4'
_cod_database_code 4344378

loop_
_space_group_symop_id
_space_group_symop_operation_xyz
1 x,y,z
2 -x+1/2,y,-z
3 -x,-y,-z
4 x-1/2,-y,z
5 x+1/2,y+1/2,z+1/2
6 -x+1,y+1/2,-z+1/2
7 -x+1/2,-y+1/2,-z+1/2
8 x,-y+1/2,z+1/2

loop_
_atom_site_label
_atom_site_type_symbol
_atom_site_fract_x
_atom_site_fract_y
_atom_site_fract_z
_atom_site_occupancy
_atom_site_U_iso_or_equiv
Xe2 Xe+6 0.6139 0.0692 0.165 1 0.0
F5 F-1 0.3852 0.1195 0.1641 1 0.0
F3 F-1 0.334 0.545 0.0287 1 0.0
F13 F-1 0.5865 0.1412 0.0447 1 0.0
F1 F-1 0.2811 0.3633 0.1097 1 0.0
Xe1 Xe+6 0.3777 0.3216 0.0934 1 0.0
F6 F-1 0.6858 -0.0687 0.2311 1 0.0
F2 F-1 0.3221 0.0745 0.0442 1 0.0
F12 F-1 0.4462 0.2767 0.003 1 0.0
F4 F-1 0.3942 0.5977 0.1484 1 0.0
F14 F-1 0.5227 0.0913 -0.0747 1 0.0
F10 F-1 0.5478 -0.0796 0.2116 1 0.0
Ni1 Ni+4 0.5 0 0 1 0.0
F9 F-1 0.6327 0.3233 0.2263 1 0.0
F8 F-1 0.7061 0.179 0.1455 1 0.0
F11 F-1 0.5121 0.3233 0.143 1 0.0
F7 F-1 0.6287 -0.2451 0.1301 1 0.0
